data_2300689
loop_
_publ_author_name
'Samuha, Shmuel'
'Tamari, Rimon'
'Grushko, Benjamin'
'Meshi, Louisa'

_publ_section_title
;
 Structure solution of the Al~69.2~Cu~20~Cr~10.8~ {\phi} phase
;
_journal_coeditor_code TU5013SUP1
_journal_issue 1
_journal_name_full 'Journal of Applied Crystallography'
_journal_page_first 74
_journal_page_last 79
_journal_paper_doi 10.1107/S1600576721011961
_journal_volume 55
_journal_year 2022
_chemical_formula_analytical Al63.643Cu18.381Cr10
_chemical_formula_moiety 'Al63.64 Cr10 Cu18.38'
_chemical_formula_sum 'Al63.643 Cr10 Cu18.381'
_chemical_formula_weight 3405.19
_space_group_IT_number 173
_space_group_name_Hall 'P 6c'
_space_group_name_H-M_alt 'P 63'
_symmetry_cell_setting hexagonal
_symmetry_space_group_name_Hall 'P 6c'
_symmetry_space_group_name_H-M 'P 63'
_cell_angle_alpha 90.0000
_cell_angle_beta 90.0000
_cell_angle_gamma 120.000
_cell_formula_units_Z 1
_cell_length_a 10.9995(10)
_cell_length_b 10.9995(10)
_cell_length_c 12.698(1)
_cell_measurement_temperature 298
_cell_volume 1330.5(2)
_computing_structure_refinement FULLPROF
_diffrn_ambient_temperature 298
_diffrn_measurement_device_type Rigaku
_diffrn_measurement_method BraggBrentano
_diffrn_radiation_monochromator C
_diffrn_radiation_type 'X-ray Cu K\a'
_diffrn_source 'X-ray tube'
_diffrn_source_target Cu
_exptl_crystal_density_diffrn 4.250
_pd_instr_location ' ?'
_pd_meas_2theta_range_inc 0.020000
_pd_meas_2theta_range_max 100.00000
_pd_meas_2theta_range_min 5.00000
_pd_meas_number_of_points 4751
_pd_meas_scan_method step
_pd_prep_temperature 298
_pd_proc_2theta_range_inc 0.020000
_pd_proc_2theta_range_max 99.9984
_pd_proc_2theta_range_min 4.9984
_pd_proc_ls_pref_orient_corr ' ?'
_pd_proc_ls_prof_R_factor 2.6144
_pd_proc_ls_prof_wR_expected 1.5980
_pd_proc_ls_prof_wR_factor 3.4549
_pd_proc_wavelength 1.540560
_pd_spec_mounting ' ?'
_refine_ls_number_parameters 74
_refine_ls_number_reflns 1048
_refine_ls_number_restraints 0
_refine_ls_R_I_factor 6.6258
_cod_data_source_file tu5013sup1.cif
_cod_data_source_block I
_cod_depositor_comments
;
The following automatic conversions were performed:

data item '_symmetry_cell_setting' value 'Hexagonal' was changed to
'hexagonal' in accordance with the
/home/data/users/saulius/crontab/automatic-downloads/rss-feeds/IUCr/lib/dictionaries/cif_core.dic
dictionary named 'cif_core.dic' version 2.4.2 last updated on
2011-04-26.

Automatic conversion script
Id: cif_fix_values 7556 2019-12-06 15:28:31Z antanas 

 Adding full bibliography for 2300689.cif.
;
_cod_original_cell_volume 1330.5(3)
_cod_original_formula_sum 'Cr10 Cu18.381 Al63.643'
_cod_database_code 2300689
_cod_database_fobs_code 2300689
_pd_proc_ls_prof_cr_factor 14.4346
_pd_proc_ls_prof_cwr_factor 11.6051
_pd_proc_ls_prof_cwr_expected 5.3614
_pd_proc_ls_prof_chi2 4.6742
_pd_proc_ls_prof_echi2 4.6742

loop_
_symmetry_equiv_pos_as_xyz
x,y,z
x-y,x,z+1/2
-y,x-y,z
-x,-y,z+1/2
-x+y,-x,z
y,-x+y,z+1/2

loop_
_atom_site_label
_atom_site_fract_x
_atom_site_fract_y
_atom_site_fract_z
_atom_site_U_iso_or_equiv
_atom_site_occupancy
_atom_site_adp_type
_atom_site_type_symbol
Cr1 0.56822 0.93913 0.27180 0.017(2) 1.00000 Uiso Cr
Cr2 0.33333 0.66667 0.58751 0.017(2) 1.00000 Uiso Cr
Cr3 0.33333 0.66667 0.93577 0.017(2) 1.00000 Uiso Cr
Cu1 0.95475 0.19646 0.05648 0.0255(13) 0.87199 Uiso Cu
Al13 0.95475 0.19646 0.05648 0.0040(11) 0.12800 Uiso Al
Cu2 0.00000 0.00000 0.28224 0.0255(13) 1.00000 Uiso Cu
Cu3 0.90034 0.16126 0.25430 0.0255(13) 0.85812 Uiso Cu
Al12 0.90034 0.16126 0.25430 0.0040(11) 0.14589 Uiso Al
Cu4 0.19434 0.23961 0.96182 0.0255(13) 1.00000 Uiso Cu
Al1 0.68113 0.08317 0.07455 0.0040(11) 1.00000 Uiso Al
Al2 0.38151 0.45815 0.87540 0.0040(11) 1.00000 Uiso Al
Al3 0.70480 0.22587 0.27468 0.0040(11) 1.00000 Uiso Al
Al4 0.76759 0.92917 0.36403 0.0040(11) 1.00000 Uiso Al
Al5 0.30616 0.80234 0.23567 0.0040(11) 1.00000 Uiso Al
Al6 0.35783 0.52493 0.07001 0.0040(11) 1.00000 Uiso Al
Al7 0.44669 0.05982 0.15422 0.0040(11) 1.00000 Uiso Al
Al8 0.48388 0.84686 0.43567 0.0040(11) 1.00000 Uiso Al
Al9 0.12184 0.42233 0.94576 0.0040(11) 1.00000 Uiso Al
Al10 0.14488 0.23905 0.15661 0.0040(11) 1.00000 Uiso Al
Al11 0.00000 0.00000 0.99814 0.0040(11) 1.00000 Uiso Al

loop_
_atom_type_symbol
_atom_type_scat_Cromer_Mann_a1
_atom_type_scat_Cromer_Mann_b1
_atom_type_scat_Cromer_Mann_a2
_atom_type_scat_Cromer_Mann_b2
_atom_type_scat_Cromer_Mann_a3
_atom_type_scat_Cromer_Mann_b3
_atom_type_scat_Cromer_Mann_a4
_atom_type_scat_Cromer_Mann_b4
_atom_type_scat_Cromer_Mann_c
_atom_type_scat_dispersion_real
_atom_type_scat_dispersion_imag
_atom_type_scat_source
cr 10.64060 6.10380 7.35370 0.39200 3.32400 20.26260 1.49220 98.73990 1.18320 -0.19800 2.44300 International_Tables_for_Crystallography_Vol.C(1991)_Tables_6.1.1.4_and_6.1.1.5
cu 13.33800 3.58280 7.16760 0.24700 5.61580 11.39660 1.67350 64.81260 1.19100 -2.01900 0.58900 International_Tables_for_Crystallography_Vol.C(1991)_Tables_6.1.1.4_and_6.1.1.5
al 6.42020 3.03870 1.90020 0.74260 1.59360 31.54720 1.96460 85.08860 1.11510 0.20400 0.24600 International_Tables_for_Crystallography_Vol.C(1991)_Tables_6.1.1.4_and_6.1.1.5

loop_
_geom_angle_atom_site_label_1
_geom_angle_atom_site_label_2
_geom_angle_atom_site_label_3
_geom_angle
_geom_angle_site_symmetry_1
_geom_angle_site_symmetry_3
_geom_angle_publ_flag
Al8 Cr1 Al5 81.1 . 5_565 ?
Al8 Cr1 Al4 74.3 . . ?
Al5 Cr1 Al4 81.3 5_565 . ?
Al8 Cr1 Al5 79.3 . . ?
Al5 Cr1 Al5 70.5 5_565 . ?
Al4 Cr1 Al5 143.9 . . ?
Al8 Cr1 Al2 67.2 . 6_564 ?
Al5 Cr1 Al2 136.0 5_565 6_564 ?
Al4 Cr1 Al2 116.0 . 6_564 ?
Al5 Cr1 Al2 74.1 . 6_564 ?
Al8 Cr1 Al3 111.4 . 1_565 ?
Al5 Cr1 Al3 164.5 5_565 1_565 ?
Al4 Cr1 Al3 93.2 . 1_565 ?
Al5 Cr1 Al3 119.5 . 1_565 ?
Al2 Cr1 Al3 59.3 6_564 1_565 ?
Al8 Cr1 Al10 126.3 . 3_665 ?
Al5 Cr1 Al10 66.4 5_565 3_665 ?
Al4 Cr1 Al10 59.9 . 3_665 ?
Al5 Cr1 Al10 123.2 . 3_665 ?
Al2 Cr1 Al10 157.6 6_564 3_665 ?
Al3 Cr1 Al10 98.4 1_565 3_665 ?
Al8 Cr1 Al7 121.3 . 1_565 ?
Al5 Cr1 Al7 117.6 5_565 1_565 ?
Al4 Cr1 Al7 155.7 . 1_565 ?
Al5 Cr1 Al7 60.4 . 1_565 ?
Al2 Cr1 Al7 62.1 6_564 1_565 ?
Al3 Cr1 Al7 64.5 1_565 1_565 ?
Al10 Cr1 Al7 111.7 3_665 1_565 ?
Al8 Cr1 Al6 131.6 . 3_665 ?
Al5 Cr1 Al6 61.1 5_565 3_665 ?
Al4 Cr1 Al6 123.4 . 3_665 ?
Al5 Cr1 Al6 61.0 . 3_665 ?
Al2 Cr1 Al6 120.5 6_564 3_665 ?
Al3 Cr1 Al6 111.7 1_565 3_665 ?
Al10 Cr1 Al6 66.5 3_665 3_665 ?
Al7 Cr1 Al6 62.5 1_565 3_665 ?
Al8 Cr1 Al9 63.9 . 2_664 ?
Al5 Cr1 Al9 134.0 5_565 2_664 ?
Al4 Cr1 Al9 61.8 . 2_664 ?
Al5 Cr1 Al9 125.7 . 2_664 ?
Al2 Cr1 Al9 55.8 6_564 2_664 ?
Al3 Cr1 Al9 51.9 1_565 2_664 ?
Al10 Cr1 Al9 110.8 3_665 2_664 ?
Al7 Cr1 Al9 106.1 1_565 2_664 ?
Al6 Cr1 Al9 163.5 3_665 2_664 ?
Al8 Cr1 Al1 174.1 . 1_565 ?
Al5 Cr1 Al1 104.8 5_565 1_565 ?
Al4 Cr1 Al1 106.3 . 1_565 ?
Al5 Cr1 Al1 102.6 . 1_565 ?
Al2 Cr1 Al1 107.7 6_564 1_565 ?
Al3 Cr1 Al1 62.7 1_565 1_565 ?
Al10 Cr1 Al1 57.5 3_665 1_565 ?
Al7 Cr1 Al1 56.2 1_565 1_565 ?
Al6 Cr1 Al1 53.2 3_665 1_565 ?
Al9 Cr1 Al1 111.0 2_664 1_565 ?
Al8 Cr2 Al8 73.5 . 3_665 ?
Al8 Cr2 Al8 73.5 . 5_565 ?
Al8 Cr2 Al8 73.5 3_665 5_565 ?
Al8 Cr2 Al3 118.2 . 4_665 ?
Al8 Cr2 Al3 114.2 3_665 4_665 ?
Al8 Cr2 Al3 167.0 5_565 4_665 ?
Al8 Cr2 Al3 167.0 . 6_565 ?
Al8 Cr2 Al3 118.2 3_665 6_565 ?
Al8 Cr2 Al3 114.2 5_565 6_565 ?
Al3 Cr2 Al3 53.3 4_665 6_565 ?
Al8 Cr2 Al3 114.2 . 2 ?
Al8 Cr2 Al3 167.0 3_665 2 ?
Al8 Cr2 Al3 118.2 5_565 2 ?
Al3 Cr2 Al3 53.3 4_665 2 ?
Al3 Cr2 Al3 53.3 6_565 2 ?
Al8 Cr2 Al1 63.4 . 4_665 ?
Al8 Cr2 Al1 71.2 3_665 4_665 ?
Al8 Cr2 Al1 130.1 5_565 4_665 ?
Al3 Cr2 Al1 62.9 4_665 4_665 ?
Al3 Cr2 Al1 113.2 6_565 4_665 ?
Al3 Cr2 Al1 102.2 2 4_665 ?
Al8 Cr2 Al1 130.1 . 6_565 ?
Al8 Cr2 Al1 63.4 3_665 6_565 ?
Al8 Cr2 Al1 71.2 5_565 6_565 ?
Al3 Cr2 Al1 102.2 4_665 6_565 ?
Al3 Cr2 Al1 62.9 6_565 6_565 ?
Al3 Cr2 Al1 113.2 2 6_565 ?
Al1 Cr2 Al1 119.7 4_665 6_565 ?
Al8 Cr2 Al1 71.2 . 2 ?
Al8 Cr2 Al1 130.1 3_665 2 ?
Al8 Cr2 Al1 63.4 5_565 2 ?
Al3 Cr2 Al1 113.2 4_665 2 ?
Al3 Cr2 Al1 102.2 6_565 2 ?
Al3 Cr2 Al1 62.9 2 2 ?
Al1 Cr2 Al1 119.7 4_665 2 ?
Al1 Cr2 Al1 119.7 6_565 2 ?
Al8 Cr2 Al7 124.1 . 6_565 ?
Al8 Cr2 Al7 63.4 3_665 6_565 ?
Al8 Cr2 Al7 121.6 5_565 6_565 ?
Al3 Cr2 Al7 58.2 4_665 6_565 ?
Al3 Cr2 Al7 62.1 6_565 6_565 ?
Al3 Cr2 Al7 104.1 2 6_565 ?
Al1 Cr2 Al7 70.0 4_665 6_565 ?
Al1 Cr2 Al7 55.3 6_565 6_565 ?
Al1 Cr2 Al7 164.3 2 6_565 ?
Al8 Cr2 Al7 63.4 . 4_665 ?
Al8 Cr2 Al7 121.6 3_665 4_665 ?
Al8 Cr2 Al7 124.1 5_565 4_665 ?
Al3 Cr2 Al7 62.1 4_665 4_665 ?
Al3 Cr2 Al7 104.1 6_565 4_665 ?
Al3 Cr2 Al7 58.2 2 4_665 ?
Al1 Cr2 Al7 55.3 4_665 4_665 ?
Al1 Cr2 Al7 164.3 6_565 4_665 ?
Al1 Cr2 Al7 70.0 2 4_665 ?
Al7 Cr2 Al7 111.8 6_565 4_665 ?
Al8 Cr2 Al7 121.6 . 2 ?
Al8 Cr2 Al7 124.1 3_665 2 ?
Al8 Cr2 Al7 63.4 5_565 2 ?
Al3 Cr2 Al7 104.1 4_665 2 ?
Al3 Cr2 Al7 58.2 6_565 2 ?
Al3 Cr2 Al7 62.1 2 2 ?
Al1 Cr2 Al7 164.3 4_665 2 ?
Al1 Cr2 Al7 70.0 6_565 2 ?
Al1 Cr2 Al7 55.3 2 2 ?
Al7 Cr2 Al7 111.8 6_565 2 ?
Al7 Cr2 Al7 111.8 4_665 2 ?
Al6 Cr3 Al6 75.7 5_566 3_666 ?
Al6 Cr3 Al6 75.7 5_566 1_556 ?
Al6 Cr3 Al6 75.7 3_666 1_556 ?
Al6 Cr3 Al3 109.5 5_566 4_665 ?
Al6 Cr3 Al3 114.6 3_666 4_665 ?
Al6 Cr3 Al3 169.1 1_556 4_665 ?
Al6 Cr3 Al3 114.6 5_566 6_565 ?
Al6 Cr3 Al3 169.1 3_666 6_565 ?
Al6 Cr3 Al3 109.5 1_556 6_565 ?
Al3 Cr3 Al3 59.8 4_665 6_565 ?
Al6 Cr3 Al3 169.1 5_566 2 ?
Al6 Cr3 Al3 109.5 3_666 2 ?
Al6 Cr3 Al3 114.6 1_556 2 ?
Al3 Cr3 Al3 59.8 4_665 2 ?
Al3 Cr3 Al3 59.8 6_565 2 ?
Al6 Cr3 Al9 67.6 5_566 5_565 ?
Al6 Cr3 Al9 66.6 3_666 5_565 ?
Al6 Cr3 Al9 132.2 1_556 5_565 ?
Al3 Cr3 Al9 58.1 4_665 5_565 ?
Al3 Cr3 Al9 113.0 6_565 5_565 ?
Al3 Cr3 Al9 105.1 2 5_565 ?
Al6 Cr3 Al9 66.6 5_566 . ?
Al6 Cr3 Al9 132.2 3_666 . ?
Al6 Cr3 Al9 67.6 1_556 . ?
Al3 Cr3 Al9 105.1 4_665 . ?
Al3 Cr3 Al9 58.1 6_565 . ?
Al3 Cr3 Al9 113.0 2 . ?
Al9 Cr3 Al9 119.8 5_565 . ?
Al6 Cr3 Al9 132.2 5_566 3_665 ?
Al6 Cr3 Al9 67.6 3_666 3_665 ?
Al6 Cr3 Al9 66.6 1_556 3_665 ?
Al3 Cr3 Al9 113.0 4_665 3_665 ?
Al3 Cr3 Al9 105.1 6_565 3_665 ?
Al3 Cr3 Al9 58.1 2 3_665 ?
Al9 Cr3 Al9 119.8 5_565 3_665 ?
Al9 Cr3 Al9 119.8 . 3_665 ?
Al6 Cr3 Al2 61.4 5_566 5_565 ?
Al6 Cr3 Al2 124.3 3_666 5_565 ?
Al6 Cr3 Al2 121.0 1_556 5_565 ?
Al3 Cr3 Al2 57.1 4_665 5_565 ?
Al3 Cr3 Al2 62.0 6_565 5_565 ?
Al3 Cr3 Al2 108.6 2 5_565 ?
Al9 Cr3 Al2 65.2 5_565 5_565 ?
Al9 Cr3 Al2 59.4 . 5_565 ?
Al9 Cr3 Al2 166.1 3_665 5_565 ?
Al6 Cr3 Al2 121.0 5_566 3_665 ?
Al6 Cr3 Al2 61.4 3_666 3_665 ?
Al6 Cr3 Al2 124.3 1_556 3_665 ?
Al3 Cr3 Al2 62.0 4_665 3_665 ?
Al3 Cr3 Al2 108.6 6_565 3_665 ?
Al3 Cr3 Al2 57.1 2 3_665 ?
Al9 Cr3 Al2 59.4 5_565 3_665 ?
Al9 Cr3 Al2 166.1 . 3_665 ?
Al9 Cr3 Al2 65.2 3_665 3_665 ?
Al2 Cr3 Al2 112.3 5_565 3_665 ?
Al6 Cr3 Al2 124.3 5_566 . ?
Al6 Cr3 Al2 121.0 3_666 . ?
Al6 Cr3 Al2 61.4 1_556 . ?
Al3 Cr3 Al2 108.6 4_665 . ?
Al3 Cr3 Al2 57.1 6_565 . ?
Al3 Cr3 Al2 62.0 2 . ?
Al9 Cr3 Al2 166.1 5_565 . ?
Al9 Cr3 Al2 65.2 . . ?
Al9 Cr3 Al2 59.4 3_665 . ?
Al2 Cr3 Al2 112.3 5_565 . ?
Al2 Cr3 Al2 112.3 3_665 . ?
Al10 Cu1 Al4 127.1 1_655 6_554 ?
Al10 Cu1 Al7 89.3 1_655 3_655 ?
Al4 Cu1 Al7 124.7 6_554 3_655 ?
Al10 Cu1 Al11 77.9 1_655 1_654 ?
Al4 Cu1 Al11 68.7 6_554 1_654 ?
Al7 Cu1 Al11 165.9 3_655 1_654 ?
Al10 Cu1 Cu3 66.9 1_655 . ?
Al4 Cu1 Cu3 161.1 6_554 . ?
Al7 Cu1 Cu3 62.2 3_655 . ?
Al11 Cu1 Cu3 106.6 1_654 . ?
Al10 Cu1 Al12 66.9 1_655 . ?
Al4 Cu1 Al12 161.1 6_554 . ?
Al7 Cu1 Al12 62.2 3_655 . ?
Al11 Cu1 Al12 106.6 1_654 . ?
Cu3 Cu1 Al12 0.0 . . ?
Al10 Cu1 Al1 139.6 1_655 . ?
Al4 Cu1 Al1 89.9 6_554 . ?
Al7 Cu1 Al1 79.4 3_655 . ?
Al11 Cu1 Al1 106.6 1_654 . ?
Cu3 Cu1 Al1 73.6 . . ?
Al12 Cu1 Al1 73.6 . . ?
Al10 Cu1 Al9 88.2 1_655 1_654 ?
Al4 Cu1 Al9 65.8 6_554 1_654 ?
Al7 Cu1 Al9 77.4 3_655 1_654 ?
Al11 Cu1 Al9 107.6 1_654 1_654 ?
Cu3 Cu1 Al9 131.6 . 1_654 ?
Al12 Cu1 Al9 131.6 . 1_654 ?
Al1 Cu1 Al9 125.9 . 1_654 ?
Al10 Cu1 Cu4 60.1 1_655 1_654 ?
Al4 Cu1 Cu4 67.3 6_554 1_654 ?
Al7 Cu1 Cu4 122.4 3_655 1_654 ?
Al11 Cu1 Cu4 55.8 1_654 1_654 ?
Cu3 Cu1 Cu4 126.4 . 1_654 ?
Al12 Cu1 Cu4 126.4 . 1_654 ?
Al1 Cu1 Cu4 154.5 . 1_654 ?
Al9 Cu1 Cu4 56.0 1_654 1_654 ?
Al10 Cu1 Cu4 129.6 1_655 3_654 ?
Al4 Cu1 Cu4 55.8 6_554 3_654 ?
Al7 Cu1 Cu4 133.5 3_655 3_654 ?
Al11 Cu1 Cu4 55.7 1_654 3_654 ?
Cu3 Cu1 Cu4 106.0 . 3_654 ?
Al12 Cu1 Cu4 106.0 . 3_654 ?
Al1 Cu1 Cu4 54.6 . 3_654 ?
Al9 Cu1 Cu4 121.5 1_654 3_654 ?
Cu4 Cu1 Cu4 101.3 1_654 3_654 ?
Al10 Al13 Al4 127.1 1_655 6_554 ?
Al10 Al13 Al7 89.3 1_655 3_655 ?
Al4 Al13 Al7 124.7 6_554 3_655 ?
Al10 Al13 Al11 77.9 1_655 1_654 ?
Al4 Al13 Al11 68.7 6_554 1_654 ?
Al7 Al13 Al11 165.9 3_655 1_654 ?
Al10 Al13 Cu3 66.9 1_655 . ?
Al4 Al13 Cu3 161.1 6_554 . ?
Al7 Al13 Cu3 62.2 3_655 . ?
Al11 Al13 Cu3 106.6 1_654 . ?
Al10 Al13 Al12 66.9 1_655 . ?
Al4 Al13 Al12 161.1 6_554 . ?
Al7 Al13 Al12 62.2 3_655 . ?
Al11 Al13 Al12 106.6 1_654 . ?
Cu3 Al13 Al12 0.0 . . ?
Al10 Al13 Al1 139.6 1_655 . ?
Al4 Al13 Al1 89.9 6_554 . ?
Al7 Al13 Al1 79.4 3_655 . ?
Al11 Al13 Al1 106.6 1_654 . ?
Cu3 Al13 Al1 73.6 . . ?
Al12 Al13 Al1 73.6 . . ?
Al10 Al13 Al9 88.2 1_655 1_654 ?
Al4 Al13 Al9 65.8 6_554 1_654 ?
Al7 Al13 Al9 77.4 3_655 1_654 ?
Al11 Al13 Al9 107.6 1_654 1_654 ?
Cu3 Al13 Al9 131.6 . 1_654 ?
Al12 Al13 Al9 131.6 . 1_654 ?
Al1 Al13 Al9 125.9 . 1_654 ?
Al10 Al13 Cu4 60.1 1_655 1_654 ?
Al4 Al13 Cu4 67.3 6_554 1_654 ?
Al7 Al13 Cu4 122.4 3_655 1_654 ?
Al11 Al13 Cu4 55.8 1_654 1_654 ?
Cu3 Al13 Cu4 126.4 . 1_654 ?
Al12 Al13 Cu4 126.4 . 1_654 ?
Al1 Al13 Cu4 154.5 . 1_654 ?
Al9 Al13 Cu4 56.0 1_654 1_654 ?
Al10 Al13 Cu4 129.6 1_655 3_654 ?
Al4 Al13 Cu4 55.8 6_554 3_654 ?
Al7 Al13 Cu4 133.5 3_655 3_654 ?
Al11 Al13 Cu4 55.7 1_654 3_654 ?
Cu3 Al13 Cu4 106.0 . 3_654 ?
Al12 Al13 Cu4 106.0 . 3_654 ?
Al1 Al13 Cu4 54.6 . 3_654 ?
Al9 Al13 Cu4 121.5 1_654 3_654 ?
Cu4 Al13 Cu4 101.3 1_654 3_654 ?
Al4 Cu2 Al4 103.9 1_445 5_565 ?
Al4 Cu2 Al4 103.9 1_445 3_655 ?
Al4 Cu2 Al4 103.9 5_565 3_655 ?
Al4 Cu2 Al12 162.8 1_445 5_665 ?
Al4 Cu2 Al12 62.8 5_565 5_665 ?
Al4 Cu2 Al12 71.2 3_655 5_665 ?
Al4 Cu2 Cu3 162.8 1_445 5_665 ?
Al4 Cu2 Cu3 62.8 5_565 5_665 ?
Al4 Cu2 Cu3 71.2 3_655 5_665 ?
Al12 Cu2 Cu3 0.0 5_665 5_665 ?
Al4 Cu2 Cu3 71.2 1_445 3_545 ?
Al4 Cu2 Cu3 162.8 5_565 3_545 ?
Al4 Cu2 Cu3 62.8 3_655 3_545 ?
Al12 Cu2 Cu3 118.1 5_665 3_545 ?
Cu3 Cu2 Cu3 118.1 5_665 3_545 ?
Al4 Cu2 Al12 71.2 1_445 3_545 ?
Al4 Cu2 Al12 162.8 5_565 3_545 ?
Al4 Cu2 Al12 62.8 3_655 3_545 ?
Al12 Cu2 Al12 118.1 5_665 3_545 ?
Cu3 Cu2 Al12 118.1 5_665 3_545 ?
Cu3 Cu2 Al12 0.0 3_545 3_545 ?
Al4 Cu2 Cu3 62.8 1_445 1_455 ?
Al4 Cu2 Cu3 71.2 5_565 1_455 ?
Al4 Cu2 Cu3 162.8 3_655 1_455 ?
Al12 Cu2 Cu3 118.1 5_665 1_455 ?
Cu3 Cu2 Cu3 118.1 5_665 1_455 ?
Cu3 Cu2 Cu3 118.1 3_545 1_455 ?
Al12 Cu2 Cu3 118.1 3_545 1_455 ?
Al4 Cu2 Al12 62.8 1_445 1_455 ?
Al4 Cu2 Al12 71.2 5_565 1_455 ?
Al4 Cu2 Al12 162.8 3_655 1_455 ?
Al12 Cu2 Al12 118.1 5_665 1_455 ?
Cu3 Cu2 Al12 118.1 5_665 1_455 ?
Cu3 Cu2 Al12 118.1 3_545 1_455 ?
Al12 Cu2 Al12 118.1 3_545 1_455 ?
Cu3 Cu2 Al12 0.0 1_455 1_455 ?
Al4 Cu2 Al11 65.4 1_445 2_554 ?
Al4 Cu2 Al11 65.4 5_565 2_554 ?
Al4 Cu2 Al11 65.4 3_655 2_554 ?
Al12 Cu2 Al11 98.0 5_665 2_554 ?
Cu3 Cu2 Al11 98.0 5_665 2_554 ?
Cu3 Cu2 Al11 98.0 3_545 2_554 ?
Al12 Cu2 Al11 98.0 3_545 2_554 ?
Cu3 Cu2 Al11 98.0 1_455 2_554 ?
Al12 Cu2 Al11 98.0 1_455 2_554 ?
Al4 Cu2 Al10 123.0 1_445 . ?
Al4 Cu2 Al10 59.7 5_565 . ?
Al4 Cu2 Al10 132.3 3_655 . ?
Al12 Cu2 Al10 61.5 5_665 . ?
Cu3 Cu2 Al10 61.5 5_665 . ?
Cu3 Cu2 Al10 137.1 3_545 . ?
Al12 Cu2 Al10 137.1 3_545 . ?
Cu3 Cu2 Al10 60.3 1_455 . ?
Al12 Cu2 Al10 60.3 1_455 . ?
Al11 Cu2 Al10 124.8 2_554 . ?
Al4 Cu2 Al10 59.7 1_445 3 ?
Al4 Cu2 Al10 132.3 5_565 3 ?
Al4 Cu2 Al10 123.0 3_655 3 ?
Al12 Cu2 Al10 137.1 5_665 3 ?
Cu3 Cu2 Al10 137.1 5_665 3 ?
Cu3 Cu2 Al10 60.3 3_545 3 ?
Al12 Cu2 Al10 60.3 3_545 3 ?
Cu3 Cu2 Al10 61.5 1_455 3 ?
Al12 Cu2 Al10 61.5 1_455 3 ?
Al11 Cu2 Al10 124.8 2_554 3 ?
Al10 Cu2 Al10 90.6 . 3 ?
Cu2 Cu3 Cu1 95.3 1_655 . ?
Cu2 Cu3 Al13 95.3 1_655 . ?
Cu1 Cu3 Al13 0.0 . . ?
Cu2 Cu3 Al3 152.4 1_655 . ?
Cu1 Cu3 Al3 102.7 . . ?
Al13 Cu3 Al3 102.7 . . ?
Cu2 Cu3 Al4 57.9 1_655 1_545 ?
Cu1 Cu3 Al4 129.9 . 1_545 ?
Al13 Cu3 Al4 129.9 . 1_545 ?
Al3 Cu3 Al4 94.6 . 1_545 ?
Cu2 Cu3 Al7 143.5 1_655 3_655 ?
Cu1 Cu3 Al7 57.8 . 3_655 ?
Al13 Cu3 Al7 57.8 . 3_655 ?
Al3 Cu3 Al7 63.8 . 3_655 ?
Al4 Cu3 Al7 158.1 1_545 3_655 ?
Cu2 Cu3 Al10 64.7 1_655 1_655 ?
Cu1 Cu3 Al10 51.6 . 1_655 ?
Al13 Cu3 Al10 51.6 . 1_655 ?
Al3 Cu3 Al10 142.6 . 1_655 ?
Al4 Cu3 Al10 122.5 1_545 1_655 ?
Al7 Cu3 Al10 78.9 3_655 1_655 ?
Cu2 Cu3 Cu4 79.2 1_655 2_654 ?
Cu1 Cu3 Cu4 157.0 . 2_654 ?
Al13 Cu3 Cu4 157.0 . 2_654 ?
Al3 Cu3 Cu4 91.4 . 2_654 ?
Al4 Cu3 Cu4 65.7 1_545 2_654 ?
Al7 Cu3 Cu4 115.3 3_655 2_654 ?
Al10 Cu3 Cu4 106.9 1_655 2_654 ?
Cu2 Cu3 Al10 63.9 1_655 3_655 ?
Cu1 Cu3 Al10 71.3 . 3_655 ?
Al13 Cu3 Al10 71.3 . 3_655 ?
Al3 Cu3 Al10 102.2 . 3_655 ?
Al4 Cu3 Al10 59.1 1_545 3_655 ?
Al7 Cu3 Al10 119.7 3_655 3_655 ?
Al10 Cu3 Al10 94.3 1_655 3_655 ?
Cu4 Cu3 Al10 123.8 2_654 3_655 ?
Cu2 Cu3 Al2 130.7 1_655 2_654 ?
Cu1 Cu3 Al2 119.9 . 2_654 ?
Al13 Cu3 Al2 119.9 . 2_654 ?
Al3 Cu3 Al2 55.3 . 2_654 ?
Al4 Cu3 Al2 108.6 1_545 2_654 ?
Al7 Cu3 Al2 62.8 3_655 2_654 ?
Al10 Cu3 Al2 109.8 1_655 2_654 ?
Cu4 Cu3 Al2 54.6 2_654 2_654 ?
Al10 Cu3 Al2 155.4 3_655 2_654 ?
Cu2 Cu3 Al4 53.8 1_655 5_665 ?
Cu1 Cu3 Al4 107.6 . 5_665 ?
Al13 Cu3 Al4 107.6 . 5_665 ?
Al3 Cu3 Al4 135.8 . 5_665 ?
Al4 Cu3 Al4 90.1 1_545 5_665 ?
Al7 Cu3 Al4 107.5 3_655 5_665 ?
Al10 Cu3 Al4 56.0 1_655 5_665 ?
Cu4 Cu3 Al4 51.3 2_654 5_665 ?
Al10 Cu3 Al4 117.5 3_655 5_665 ?
Al2 Cu3 Al4 81.6 2_654 5_665 ?
Cu2 Al12 Cu1 95.3 1_655 . ?
Cu2 Al12 Al13 95.3 1_655 . ?
Cu1 Al12 Al13 0.0 . . ?
Cu2 Al12 Al3 152.4 1_655 . ?
Cu1 Al12 Al3 102.7 . . ?
Al13 Al12 Al3 102.7 . . ?
Cu2 Al12 Al4 57.9 1_655 1_545 ?
Cu1 Al12 Al4 129.9 . 1_545 ?
Al13 Al12 Al4 129.9 . 1_545 ?
Al3 Al12 Al4 94.6 . 1_545 ?
Cu2 Al12 Al7 143.5 1_655 3_655 ?
Cu1 Al12 Al7 57.8 . 3_655 ?
Al13 Al12 Al7 57.8 . 3_655 ?
Al3 Al12 Al7 63.8 . 3_655 ?
Al4 Al12 Al7 158.1 1_545 3_655 ?
Cu2 Al12 Al10 64.7 1_655 1_655 ?
Cu1 Al12 Al10 51.6 . 1_655 ?
Al13 Al12 Al10 51.6 . 1_655 ?
Al3 Al12 Al10 142.6 . 1_655 ?
Al4 Al12 Al10 122.5 1_545 1_655 ?
Al7 Al12 Al10 78.9 3_655 1_655 ?
Cu2 Al12 Cu4 79.2 1_655 2_654 ?
Cu1 Al12 Cu4 157.0 . 2_654 ?
Al13 Al12 Cu4 157.0 . 2_654 ?
Al3 Al12 Cu4 91.4 . 2_654 ?
Al4 Al12 Cu4 65.7 1_545 2_654 ?
Al7 Al12 Cu4 115.3 3_655 2_654 ?
Al10 Al12 Cu4 106.9 1_655 2_654 ?
Cu2 Al12 Al10 63.9 1_655 3_655 ?
Cu1 Al12 Al10 71.3 . 3_655 ?
Al13 Al12 Al10 71.3 . 3_655 ?
Al3 Al12 Al10 102.2 . 3_655 ?
Al4 Al12 Al10 59.1 1_545 3_655 ?
Al7 Al12 Al10 119.7 3_655 3_655 ?
Al10 Al12 Al10 94.3 1_655 3_655 ?
Cu4 Al12 Al10 123.8 2_654 3_655 ?
Cu2 Al12 Al2 130.7 1_655 2_654 ?
Cu1 Al12 Al2 119.9 . 2_654 ?
Al13 Al12 Al2 119.9 . 2_654 ?
Al3 Al12 Al2 55.3 . 2_654 ?
Al4 Al12 Al2 108.6 1_545 2_654 ?
Al7 Al12 Al2 62.8 3_655 2_654 ?
Al10 Al12 Al2 109.8 1_655 2_654 ?
Cu4 Al12 Al2 54.6 2_654 2_654 ?
Al10 Al12 Al2 155.4 3_655 2_654 ?
Cu2 Al12 Al4 53.8 1_655 5_665 ?
Cu1 Al12 Al4 107.6 . 5_665 ?
Al13 Al12 Al4 107.6 . 5_665 ?
Al3 Al12 Al4 135.8 . 5_665 ?
Al4 Al12 Al4 90.1 1_545 5_665 ?
Al7 Al12 Al4 107.5 3_655 5_665 ?
Al10 Al12 Al4 56.0 1_655 5_665 ?
Cu4 Al12 Al4 51.3 2_654 5_665 ?
Al10 Al12 Al4 117.5 3_655 5_665 ?
Al2 Al12 Al4 81.6 2_654 5_665 ?
Al4 Cu4 Al1 94.8 4_665 5_666 ?
Al4 Cu4 Al11 70.7 4_665 . ?
Al1 Cu4 Al11 115.2 5_666 . ?
Al4 Cu4 Al2 97.8 4_665 . ?
Al1 Cu4 Al2 75.1 5_666 . ?
Al11 Cu4 Al2 164.6 . . ?
Al4 Cu4 Al9 144.2 4_665 . ?
Al1 Cu4 Al9 112.0 5_666 . ?
Al11 Cu4 Al9 114.7 . . ?
Al2 Cu4 Al9 68.5 . . ?
Al4 Cu4 Al10 127.9 4_665 1_556 ?
Al1 Cu4 Al10 65.9 5_666 1_556 ?
Al11 Cu4 Al10 75.2 . 1_556 ?
Al2 Cu4 Al10 120.2 . 1_556 ?
Al9 Cu4 Al10 85.8 . 1_556 ?
Al4 Cu4 Al12 69.5 4_665 6_565 ?
Al1 Cu4 Al12 133.1 5_666 6_565 ?
Al11 Cu4 Al12 101.2 . 6_565 ?
Al2 Cu4 Al12 64.4 . 6_565 ?
Al9 Cu4 Al12 74.9 . 6_565 ?
Al10 Cu4 Al12 157.0 1_556 6_565 ?
Al4 Cu4 Cu3 69.5 4_665 6_565 ?
Al1 Cu4 Cu3 133.1 5_666 6_565 ?
Al11 Cu4 Cu3 101.2 . 6_565 ?
Al2 Cu4 Cu3 64.4 . 6_565 ?
Al9 Cu4 Cu3 74.9 . 6_565 ?
Al10 Cu4 Cu3 157.0 1_556 6_565 ?
Al12 Cu4 Cu3 0.0 6_565 6_565 ?
Al4 Cu4 Al13 127.9 4_665 1_456 ?
Al1 Cu4 Al13 117.0 5_666 1_456 ?
Al11 Cu4 Al13 58.9 . 1_456 ?
Al2 Cu4 Al13 128.5 . 1_456 ?
Al9 Cu4 Al13 60.5 . 1_456 ?
Al10 Cu4 Al13 51.6 1_556 1_456 ?
Al12 Cu4 Al13 106.7 6_565 1_456 ?
Cu3 Cu4 Al13 106.7 6_565 1_456 ?
Al4 Cu4 Cu1 127.9 4_665 1_456 ?
Al1 Cu4 Cu1 117.0 5_666 1_456 ?
Al11 Cu4 Cu1 58.9 . 1_456 ?
Al2 Cu4 Cu1 128.5 . 1_456 ?
Al9 Cu4 Cu1 60.5 . 1_456 ?
Al10 Cu4 Cu1 51.6 1_556 1_456 ?
Al12 Cu4 Cu1 106.7 6_565 1_456 ?
Cu3 Cu4 Cu1 106.7 6_565 1_456 ?
Al13 Cu4 Cu1 0.0 1_456 1_456 ?
Al4 Cu4 Al13 56.9 4_665 5_666 ?
Al1 Cu4 Al13 60.8 5_666 5_666 ?
Al11 Cu4 Al13 58.8 . 5_666 ?
Al2 Cu4 Al13 124.0 . 5_666 ?
Al9 Cu4 Al13 157.8 . 5_666 ?
Al10 Cu4 Al13 72.0 1_556 5_666 ?
Al12 Cu4 Al13 126.1 6_565 5_666 ?
Cu3 Cu4 Al13 126.1 6_565 5_666 ?
Al13 Cu4 Al13 102.6 1_456 5_666 ?
Cu1 Cu4 Al13 102.6 1_456 5_666 ?
Al4 Cu4 Cu1 56.9 4_665 5_666 ?
Al1 Cu4 Cu1 60.8 5_666 5_666 ?
Al11 Cu4 Cu1 58.8 . 5_666 ?
Al2 Cu4 Cu1 124.0 . 5_666 ?
Al9 Cu4 Cu1 157.8 . 5_666 ?
Al10 Cu4 Cu1 72.0 1_556 5_666 ?
Al12 Cu4 Cu1 126.1 6_565 5_666 ?
Cu3 Cu4 Cu1 126.1 6_565 5_666 ?
Al13 Cu4 Cu1 102.6 1_456 5_666 ?
Cu1 Cu4 Cu1 102.6 1_456 5_666 ?
Al13 Cu4 Cu1 0.0 5_666 5_666 ?
Cu4 Al1 Al6 75.2 3_654 3_655 ?
Cu4 Al1 Al13 64.6 3_654 . ?
Al6 Al1 Al13 134.4 3_655 . ?
Cu4 Al1 Cu1 64.6 3_654 . ?
Al6 Al1 Cu1 134.4 3_655 . ?
Al13 Al1 Cu1 0.0 . . ?
Cu4 Al1 Al7 140.5 3_654 . ?
Al6 Al1 Al7 66.9 3_655 . ?
Al13 Al1 Al7 154.6 . . ?
Cu1 Al1 Al7 154.6 . . ?
Cu4 Al1 Al10 58.4 3_654 3_655 ?
Al6 Al1 Al10 70.4 3_655 3_655 ?
Al13 Al1 Al10 70.7 . 3_655 ?
Cu1 Al1 Al10 70.7 . 3_655 ?
Al7 Al1 Al10 115.5 . 3_655 ?
Cu4 Al1 Cr2 143.0 3_654 2_654 ?
Al6 Al1 Cr2 126.7 3_655 2_654 ?
Al13 Al1 Cr2 98.7 . 2_654 ?
Cu1 Al1 Cr2 98.7 . 2_654 ?
Al7 Al1 Cr2 63.3 . 2_654 ?
Al10 Al1 Cr2 150.3 3_655 2_654 ?
Cu4 Al1 Cr1 111.6 3_654 1_545 ?
Al6 Al1 Cr1 61.4 3_655 1_545 ?
Al13 Al1 Cr1 114.3 . 1_545 ?
Cu1 Al1 Cr1 114.3 . 1_545 ?
Al7 Al1 Cr1 59.2 . 1_545 ?
Al10 Al1 Cr1 58.6 3_655 1_545 ?
Cr2 Al1 Cr1 105.3 2_654 1_545 ?
Cu4 Al1 Al8 104.3 3_654 4_664 ?
Al6 Al1 Al8 86.3 3_655 4_664 ?
Al13 Al1 Al8 122.8 . 4_664 ?
Cu1 Al1 Al8 122.8 . 4_664 ?
Al7 Al1 Al8 63.3 . 4_664 ?
Al10 Al1 Al8 153.5 3_655 4_664 ?
Cr2 Al1 Al8 55.4 2_654 4_664 ?
Cr1 Al1 Al8 121.2 1_545 4_664 ?
Cu4 Al1 Al3 148.4 3_654 . ?
Al6 Al1 Al3 113.1 3_655 . ?
Al13 Al1 Al3 92.7 . . ?
Cu1 Al1 Al3 92.7 . . ?
Al7 Al1 Al3 62.9 . . ?
Al10 Al1 Al3 94.5 3_655 . ?
Cr2 Al1 Al3 57.6 2_654 . ?
Cr1 Al1 Al3 56.0 1_545 . ?
Al8 Al1 Al3 106.6 4_664 . ?
Al3 Al2 Cu4 98.2 6_565 . ?
Al3 Al2 Al9 103.1 6_565 3_665 ?
Cu4 Al2 Al9 133.9 . 3_665 ?
Al3 Al2 Al6 103.1 6_565 1_556 ?
Cu4 Al2 Al6 73.0 . 1_556 ?
Al9 Al2 Al6 62.6 3_665 1_556 ?
Al3 Al2 Al3 57.3 6_565 2 ?
Cu4 Al2 Al3 153.9 . 2 ?
Al9 Al2 Al3 54.9 3_665 2 ?
Al6 Al2 Al3 102.1 1_556 2 ?
Al3 Al2 Cr1 107.7 6_565 2_655 ?
Cu4 Al2 Cr1 143.4 . 2_655 ?
Al9 Al2 Cr1 64.8 3_665 2_655 ?
Al6 Al2 Cr1 123.4 1_556 2_655 ?
Al3 Al2 Cr1 60.9 2 2_655 ?
Al3 Al2 Cr3 57.2 6_565 . ?
Cu4 Al2 Cr3 105.9 . . ?
Al9 Al2 Cr3 56.8 3_665 . ?
Al6 Al2 Cr3 53.8 1_556 . ?
Al3 Al2 Cr3 55.2 2 . ?
Cr1 Al2 Cr3 109.7 2_655 . ?
Al3 Al2 Al12 58.7 6_565 6_565 ?
Cu4 Al2 Al12 61.0 . 6_565 ?
Al9 Al2 Al12 160.6 3_665 6_565 ?
Al6 Al2 Al12 124.8 1_556 6_565 ?
Al3 Al2 Al12 106.1 2 6_565 ?
Cr1 Al2 Al12 111.8 2_655 6_565 ?
Cr3 Al2 Al12 110.8 . 6_565 ?
Al3 Al2 Cu3 58.7 6_565 6_565 ?
Cu4 Al2 Cu3 61.0 . 6_565 ?
Al9 Al2 Cu3 160.6 3_665 6_565 ?
Al6 Al2 Cu3 124.8 1_556 6_565 ?
Al3 Al2 Cu3 106.1 2 6_565 ?
Cr1 Al2 Cu3 111.8 2_655 6_565 ?
Cr3 Al2 Cu3 110.8 . 6_565 ?
Al12 Al2 Cu3 0.0 6_565 6_565 ?
Al3 Al2 Al8 155.4 6_565 2_655 ?
Cu4 Al2 Al8 106.3 . 2_655 ?
Al9 Al2 Al8 61.5 3_665 2_655 ?
Al6 Al2 Al8 87.1 1_556 2_655 ?
Al3 Al2 Al8 98.9 2 2_655 ?
Cr1 Al2 Al8 49.4 2_655 2_655 ?
Cr3 Al2 Al8 116.8 . 2_655 ?
Al12 Al2 Al8 132.4 6_565 2_655 ?
Cu3 Al2 Al8 132.4 6_565 2_655 ?
Al3 Al2 Al7 62.2 6_565 2 ?
Cu4 Al2 Al7 114.8 . 2 ?
Al9 Al2 Al7 111.3 3_665 2 ?
Al6 Al2 Al7 163.4 1_556 2 ?
Al3 Al2 Al7 64.1 2 2 ?
Cr1 Al2 Al7 59.7 2_655 2 ?
Cr3 Al2 Al7 109.7 . 2 ?
Al12 Al2 Al7 56.0 6_565 2 ?
Cu3 Al2 Al7 56.0 6_565 2 ?
Al8 Al2 Al7 103.6 2_655 2 ?
Al3 Al2 Al9 54.2 6_565 . ?
Cu4 Al2 Al9 55.9 . . ?
Al9 Al2 Al9 107.4 3_665 . ?
Al6 Al2 Al9 60.5 1_556 . ?
Al3 Al2 Al9 99.0 2 . ?
Cr1 Al2 Al9 159.6 2_655 . ?
Cr3 Al2 Al9 54.3 . . ?
Al12 Al2 Al9 68.9 6_565 . ?
Cu3 Al2 Al9 68.9 6_565 . ?
Al8 Al2 Al9 145.6 2_655 . ?
Al7 Al2 Al9 110.6 2 . ?
Al9 Al3 Al3 108.1 2_654 5_665 ?
Al9 Al3 Al3 116.5 2_654 3_655 ?
Al3 Al3 Al3 60.0 5_665 3_655 ?
Al9 Al3 Al2 69.8 2_654 2_654 ?
Al3 Al3 Al2 116.1 5_665 2_654 ?
Al3 Al3 Al2 65.3 3_655 2_654 ?
Al9 Al3 Cr3 61.5 2_654 2_654 ?
Al3 Al3 Cr3 60.1 5_665 2_654 ?
Al3 Al3 Cr3 60.1 3_655 2_654 ?
Al2 Al3 Cr3 65.7 2_654 2_654 ?
Al9 Al3 Cu3 77.8 2_654 . ?
Al3 Al3 Cu3 174.1 5_665 . ?
Al3 Al3 Cu3 118.3 3_655 . ?
Al2 Al3 Cu3 66.0 2_654 . ?
Cr3 Al3 Cu3 124.7 2_654 . ?
Al9 Al3 Al12 77.8 2_654 . ?
Al3 Al3 Al12 174.1 5_665 . ?
Al3 Al3 Al12 118.3 3_655 . ?
Al2 Al3 Al12 66.0 2_654 . ?
Cr3 Al3 Al12 124.7 2_654 . ?
Cu3 Al3 Al12 0.0 . . ?
Al9 Al3 Al2 60.7 2_654 6_554 ?
Al3 Al3 Al2 57.4 5_665 6_554 ?
Al3 Al3 Al2 109.5 3_655 6_554 ?
Al2 Al3 Al2 120.4 2_654 6_554 ?
Cr3 Al3 Al2 62.8 2_654 6_554 ?
Cu3 Al3 Al2 127.0 . 6_554 ?
Al12 Al3 Al2 127.0 . 6_554 ?
Al9 Al3 Cr1 66.5 2_654 1_545 ?
Al3 Al3 Cr1 106.9 5_665 1_545 ?
Al3 Al3 Cr1 166.9 3_655 1_545 ?
Al2 Al3 Cr1 125.7 2_654 1_545 ?
Cr3 Al3 Cr1 115.5 2_654 1_545 ?
Cu3 Al3 Cr1 74.6 . 1_545 ?
Al12 Al3 Cr1 74.6 . 1_545 ?
Al2 Al3 Cr1 59.8 6_554 1_545 ?
Al9 Al3 Al7 126.1 2_654 3_655 ?
Al3 Al3 Al7 116.7 5_665 3_655 ?
Al3 Al3 Al7 67.5 3_655 3_655 ?
Al2 Al3 Al7 64.6 2_654 3_655 ?
Cr3 Al3 Al7 118.4 2_654 3_655 ?
Cu3 Al3 Al7 58.6 . 3_655 ?
Al12 Al3 Al7 58.6 . 3_655 ?
Al2 Al3 Al7 173.1 6_554 3_655 ?
Cr1 Al3 Al7 122.1 1_545 3_655 ?
Al9 Al3 Cr2 170.7 2_654 2_654 ?
Al3 Al3 Cr2 63.4 5_665 2_654 ?
Al3 Al3 Cr2 63.4 3_655 2_654 ?
Al2 Al3 Cr2 116.4 2_654 2_654 ?
Cr3 Al3 Cr2 113.7 2_654 2_654 ?
Cu3 Al3 Cr2 110.7 . 2_654 ?
Al12 Al3 Cr2 110.7 . 2_654 ?
Al2 Al3 Cr2 110.2 6_554 2_654 ?
Cr1 Al3 Cr2 111.5 1_545 2_654 ?
Al7 Al3 Cr2 62.9 3_655 2_654 ?
Al9 Al3 Al7 112.6 2_654 . ?
Al3 Al3 Al7 60.6 5_665 . ?
Al3 Al3 Al7 110.9 3_655 . ?
Al2 Al3 Al7 176.2 2_654 . ?
Cr3 Al3 Al7 112.5 2_654 . ?
Cu3 Al3 Al7 117.1 . . ?
Al12 Al3 Al7 117.1 . . ?
Al2 Al3 Al7 60.0 6_554 . ?
Cr1 Al3 Al7 58.0 1_545 . ?
Al7 Al3 Al7 114.7 3_655 . ?
Cr2 Al3 Al7 60.8 2_654 . ?
Cu4 Al4 Al13 67.4 4_664 2 ?
Cu4 Al4 Cu1 67.4 4_664 2 ?
Al13 Al4 Cu1 0.0 2 2 ?
Cu4 Al4 Cu2 84.9 4_664 1_665 ?
Al13 Al4 Cu2 118.1 2 1_665 ?
Cu1 Al4 Cu2 118.1 2 1_665 ?
Cu4 Al4 Cr1 138.6 4_664 . ?
Al13 Al4 Cr1 111.5 2 . ?
Cu1 Al4 Cr1 111.5 2 . ?
Cu2 Al4 Cr1 124.6 1_665 . ?
Cu4 Al4 Al12 142.1 4_664 1_565 ?
Al13 Al4 Al12 116.8 2 1_565 ?
Cu1 Al4 Al12 116.8 2 1_565 ?
Cu2 Al4 Al12 59.3 1_665 1_565 ?
Cr1 Al4 Al12 77.6 . 1_565 ?
Cu4 Al4 Cu3 142.1 4_664 1_565 ?
Al13 Al4 Cu3 116.8 2 1_565 ?
Cu1 Al4 Cu3 116.8 2 1_565 ?
Cu2 Al4 Cu3 59.3 1_665 1_565 ?
Cr1 Al4 Cu3 77.6 . 1_565 ?
Al12 Al4 Cu3 0.0 1_565 1_565 ?
Cu4 Al4 Al10 116.1 4_664 3_665 ?
Al13 Al4 Al10 175.5 2 3_665 ?
Cu1 Al4 Al10 175.5 2 3_665 ?
Cu2 Al4 Al10 65.8 1_665 3_665 ?
Cr1 Al4 Al10 64.0 . 3_665 ?
Al12 Al4 Al10 62.6 1_565 3_665 ?
Cu3 Al4 Al10 62.6 1_565 3_665 ?
Cu4 Al4 Al9 127.2 4_664 2_664 ?
Al13 Al4 Al9 60.0 2 2_664 ?
Cu1 Al4 Al9 60.0 2 2_664 ?
Cu2 Al4 Al9 122.8 1_665 2_664 ?
Cr1 Al4 Al9 64.6 . 2_664 ?
Al12 Al4 Al9 71.7 1_565 2_664 ?
Cu3 Al4 Al9 71.7 1_565 2_664 ?
Al10 Al4 Al9 116.2 3_665 2_664 ?
Cu4 Al4 Al11 55.2 4_664 2_664 ?
Al13 Al4 Al11 57.1 2 2_664 ?
Cu1 Al4 Al11 57.1 2 2_664 ?
Cu2 Al4 Al11 61.5 1_665 2_664 ?
Cr1 Al4 Al11 160.9 . 2_664 ?
Al12 Al4 Al11 93.7 1_565 2_664 ?
Cu3 Al4 Al11 93.7 1_565 2_664 ?
Al10 Al4 Al11 127.0 3_665 2_664 ?
Al9 Al4 Al11 96.7 2_664 2_664 ?
Cu4 Al4 Cu4 104.1 4_664 2_664 ?
Al13 Al4 Cu4 60.4 2 2_664 ?
Cu1 Al4 Cu4 60.4 2 2_664 ?
Cu2 Al4 Cu4 76.2 1_665 2_664 ?
Cr1 Al4 Cu4 110.6 . 2_664 ?
Al12 Al4 Cu4 58.3 1_565 2_664 ?
Cu3 Al4 Cu4 58.3 1_565 2_664 ?
Al10 Al4 Cu4 120.0 3_665 2_664 ?
Al9 Al4 Cu4 52.7 2_664 2_664 ?
Al11 Al4 Cu4 51.2 2_664 2_664 ?
Cu4 Al4 Al8 99.7 4_664 . ?
Al13 Al4 Al8 68.2 2 . ?
Cu1 Al4 Al8 68.2 2 . ?
Cu2 Al4 Al8 173.5 1_665 . ?
Cr1 Al4 Al8 49.1 . . ?
Al12 Al4 Al8 117.1 1_565 . ?
Cu3 Al4 Al8 117.1 1_565 . ?
Al10 Al4 Al8 107.8 3_665 . ?
Al9 Al4 Al8 57.8 2_664 . ?
Al11 Al4 Al8 125.0 2_664 . ?
Cu4 Al4 Al8 106.9 2_664 . ?
Cr1 Al5 Cr1 155.7 3_665 . ?
Cr1 Al5 Al7 136.8 3_665 1_565 ?
Cr1 Al5 Al7 63.7 . 1_565 ?
Cr1 Al5 Al6 65.8 3_665 5_565 ?
Cr1 Al5 Al6 129.6 . 5_565 ?
Al7 Al5 Al6 103.4 1_565 5_565 ?
Cr1 Al5 Al6 131.5 3_665 3_665 ?
Cr1 Al5 Al6 64.1 . 3_665 ?
Al7 Al5 Al6 64.5 1_565 3_665 ?
Al6 Al5 Al6 66.6 5_565 3_665 ?
Cr1 Al5 Al10 61.9 3_665 5_565 ?
Cr1 Al5 Al10 138.1 . 5_565 ?
Al7 Al5 Al10 75.3 1_565 5_565 ?
Al6 Al5 Al10 66.5 5_565 5_565 ?
Al6 Al5 Al10 106.3 3_665 5_565 ?
Cr1 Al5 Al5 115.1 3_665 5_565 ?
Cr1 Al5 Al5 53.2 . 5_565 ?
Al7 Al5 Al5 106.6 1_565 5_565 ?
Al6 Al5 Al5 91.2 5_565 5_565 ?
Al6 Al5 Al5 57.1 3_665 5_565 ?
Al10 Al5 Al5 157.1 5_565 5_565 ?
Cr1 Al5 Al5 56.3 3_665 3_665 ?
Cr1 Al5 Al5 112.1 . 3_665 ?
Al7 Al5 Al5 154.4 1_565 3_665 ?
Al6 Al5 Al5 58.3 5_565 3_665 ?
Al6 Al5 Al5 90.5 3_665 3_665 ?
Al10 Al5 Al5 108.5 5_565 3_665 ?
Al5 Al5 Al5 60.0 5_565 3_665 ?
Cr3 Al6 Al1 136.4 1_554 5_665 ?
Cr3 Al6 Al2 64.9 1_554 1_554 ?
Al1 Al6 Al2 71.5 5_665 1_554 ?
Cr3 Al6 Al5 109.2 1_554 3_665 ?
Al1 Al6 Al5 108.4 5_665 3_665 ?
Al2 Al6 Al5 150.1 1_554 3_665 ?
Cr3 Al6 Al5 108.1 1_554 5_565 ?
Al1 Al6 Al5 107.5 5_665 5_565 ?
Al2 Al6 Al5 145.1 1_554 5_565 ?
Al5 Al6 Al5 64.5 3_665 5_565 ?
Cr3 Al6 Al9 58.7 1_554 3_664 ?
Al1 Al6 Al9 98.3 5_665 3_664 ?
Al2 Al6 Al9 58.3 1_554 3_664 ?
Al5 Al6 Al9 146.3 3_665 3_664 ?
Al5 Al6 Al9 88.3 5_565 3_664 ?
Cr3 Al6 Al9 58.2 1_554 1_554 ?
Al1 Al6 Al9 102.1 5_665 1_554 ?
Al2 Al6 Al9 63.3 1_554 1_554 ?
Al5 Al6 Al9 88.3 3_665 1_554 ?
Al5 Al6 Al9 144.7 5_565 1_554 ?
Al9 Al6 Al9 106.3 3_664 1_554 ?
Cr3 Al6 Cr1 158.2 1_554 5_565 ?
Al1 Al6 Cr1 65.4 5_665 5_565 ?
Al2 Al6 Cr1 136.9 1_554 5_565 ?
Al5 Al6 Cr1 53.1 3_665 5_565 ?
Al5 Al6 Cr1 54.9 5_565 5_565 ?
Al9 Al6 Cr1 127.0 3_664 5_565 ?
Al9 Al6 Cr1 126.0 1_554 5_565 ?
Cr3 Al6 Al7 127.7 1_554 5_665 ?
Al1 Al6 Al7 58.4 5_665 5_665 ?
Al2 Al6 Al7 98.8 1_554 5_665 ?
Al5 Al6 Al7 106.4 3_665 5_665 ?
Al5 Al6 Al7 56.9 5_565 5_665 ?
Al9 Al6 Al7 70.3 3_664 5_665 ?
Al9 Al6 Al7 158.2 1_554 5_665 ?
Cr1 Al6 Al7 58.1 5_565 5_665 ?
Cr3 Al6 Al6 52.2 1_554 5_565 ?
Al1 Al6 Al6 151.7 5_665 5_565 ?
Al2 Al6 Al6 108.2 1_554 5_565 ?
Al5 Al6 Al6 57.3 3_665 5_565 ?
Al5 Al6 Al6 88.8 5_565 5_565 ?
Al9 Al6 Al6 105.4 3_664 5_565 ?
Al9 Al6 Al6 56.6 1_554 5_565 ?
Cr1 Al6 Al6 109.7 5_565 5_565 ?
Al7 Al6 Al6 145.1 5_665 5_565 ?
Cr3 Al6 Al6 52.2 1_554 3_665 ?
Al1 Al6 Al6 148.3 5_665 3_665 ?
Al2 Al6 Al6 105.8 1_554 3_665 ?
Al5 Al6 Al6 89.5 3_665 3_665 ?
Al5 Al6 Al6 56.1 5_565 3_665 ?
Al9 Al6 Al6 57.8 3_664 3_665 ?
Al9 Al6 Al6 104.5 1_554 3_665 ?
Cr1 Al6 Al6 110.3 5_565 3_665 ?
Al7 Al6 Al6 91.9 5_665 3_665 ?
Al6 Al6 Al6 60.0 5_565 3_665 ?
Al13 Al7 Cu1 0.0 5_665 5_665 ?
Al13 Al7 Al12 60.0 5_665 5_665 ?
Cu1 Al7 Al12 60.0 5_665 5_665 ?
Al13 Al7 Cu3 60.0 5_665 5_665 ?
Cu1 Al7 Cu3 60.0 5_665 5_665 ?
Al12 Al7 Cu3 0.0 5_665 5_665 ?
Al13 Al7 Al1 128.0 5_665 . ?
Cu1 Al7 Al1 128.0 5_665 . ?
Al12 Al7 Al1 165.2 5_665 . ?
Cu3 Al7 Al1 165.2 5_665 . ?
Al13 Al7 Al5 95.7 5_665 1_545 ?
Cu1 Al7 Al5 95.7 5_665 1_545 ?
Al12 Al7 Al5 84.4 5_665 1_545 ?
Cu3 Al7 Al5 84.4 5_665 1_545 ?
Al1 Al7 Al5 105.6 . 1_545 ?
Al13 Al7 Cr1 151.3 5_665 1_545 ?
Cu1 Al7 Cr1 151.3 5_665 1_545 ?
Al12 Al7 Cr1 115.2 5_665 1_545 ?
Cu3 Al7 Cr1 115.2 5_665 1_545 ?
Al1 Al7 Cr1 64.6 . 1_545 ?
Al5 Al7 Cr1 55.9 1_545 1_545 ?
Al13 Al7 Al3 99.8 5_665 5_665 ?
Cu1 Al7 Al3 99.8 5_665 5_665 ?
Al12 Al7 Al3 57.6 5_665 5_665 ?
Cu3 Al7 Al3 57.6 5_665 5_665 ?
Al1 Al7 Al3 107.6 . 5_665 ?
Al5 Al7 Al3 121.7 1_545 5_665 ?
Cr1 Al7 Al3 99.5 1_545 5_665 ?
Al13 Al7 Al2 120.5 5_665 6_554 ?
Cu1 Al7 Al2 120.5 5_665 6_554 ?
Al12 Al7 Al2 61.2 5_665 6_554 ?
Cu3 Al7 Al2 61.2 5_665 6_554 ?
Al1 Al7 Al2 111.3 . 6_554 ?
Al5 Al7 Al2 70.5 1_545 6_554 ?
Cr1 Al7 Al2 58.2 1_545 6_554 ?
Al3 Al7 Al2 53.2 5_665 6_554 ?
Al13 Al7 Al6 104.2 5_665 3_655 ?
Cu1 Al7 Al6 104.2 5_665 3_655 ?
Al12 Al7 Al6 139.3 5_665 3_655 ?
Cu3 Al7 Al6 139.3 5_665 3_655 ?
Al1 Al7 Al6 54.6 . 3_655 ?
Al5 Al7 Al6 58.6 1_545 3_655 ?
Cr1 Al7 Al6 59.5 1_545 3_655 ?
Al3 Al7 Al6 155.9 5_665 3_655 ?
Al2 Al7 Al6 114.1 6_554 3_655 ?
Al13 Al7 Cr2 100.3 5_665 2_654 ?
Cu1 Al7 Cr2 100.3 5_665 2_654 ?
Al12 Al7 Cr2 106.6 5_665 2_654 ?
Cu3 Al7 Cr2 106.6 5_665 2_654 ?
Al1 Al7 Cr2 61.4 . 2_654 ?
Al5 Al7 Cr2 163.6 1_545 2_654 ?
Cr1 Al7 Cr2 107.8 1_545 2_654 ?
Al3 Al7 Cr2 58.9 5_665 2_654 ?
Al2 Al7 Cr2 103.7 6_554 2_654 ?
Al6 Al7 Cr2 113.4 3_655 2_654 ?
Al13 Al7 Al3 149.3 5_665 . ?
Cu1 Al7 Al3 149.3 5_665 . ?
Al12 Al7 Al3 103.7 5_665 . ?
Cu3 Al7 Al3 103.7 5_665 . ?
Al1 Al7 Al3 63.1 . . ?
Al5 Al7 Al3 109.1 1_545 . ?
Cr1 Al7 Al3 57.5 1_545 . ?
Al3 Al7 Al3 51.9 5_665 . ?
Al2 Al7 Al3 55.9 6_554 . ?
Al6 Al7 Al3 104.1 3_655 . ?
Cr2 Al7 Al3 57.1 2_654 . ?
Cr1 Al8 Cr2 161.3 . . ?
Cr1 Al8 Al9 67.8 . 2_664 ?
Cr2 Al8 Al9 130.9 . 2_664 ?
Cr1 Al8 Al2 63.4 . 6_564 ?
Cr2 Al8 Al2 124.5 . 6_564 ?
Al9 Al8 Al2 56.0 2_664 6_564 ?
Cr1 Al8 Al1 127.0 . 4_665 ?
Cr2 Al8 Al1 61.2 . 4_665 ?
Al9 Al8 Al1 89.4 2_664 4_665 ?
Al2 Al8 Al1 64.2 6_564 4_665 ?
Cr1 Al8 Al7 136.7 . 4_665 ?
Cr2 Al8 Al7 62.0 . 4_665 ?
Al9 Al8 Al7 68.9 2_664 4_665 ?
Al2 Al8 Al7 94.0 6_564 4_665 ?
Al1 Al8 Al7 54.4 4_665 4_665 ?
Cr1 Al8 Al4 56.6 . . ?
Cr2 Al8 Al4 128.7 . . ?
Al9 Al8 Al4 58.4 2_664 . ?
Al2 Al8 Al4 102.1 6_564 . ?
Al1 Al8 Al4 145.1 4_665 . ?
Al7 Al8 Al4 97.8 4_665 . ?
Al3 Al9 Cu4 99.3 6_565 . ?
Al3 Al9 Cr3 60.4 6_565 . ?
Cu4 Al9 Cr3 111.3 . . ?
Al3 Al9 Al2 64.4 6_565 5_565 ?
Cu4 Al9 Al2 163.6 . 5_565 ?
Cr3 Al9 Al2 63.7 . 5_565 ?
Al3 Al9 Al13 147.5 6_565 1_456 ?
Cu4 Al9 Al13 63.5 . 1_456 ?
Cr3 Al9 Al13 149.9 . 1_456 ?
Al2 Al9 Al13 129.2 5_565 1_456 ?
Al3 Al9 Cu1 147.5 6_565 1_456 ?
Cu4 Al9 Cu1 63.5 . 1_456 ?
Cr3 Al9 Cu1 149.9 . 1_456 ?
Al2 Al9 Cu1 129.2 5_565 1_456 ?
Al13 Al9 Cu1 0.0 1_456 1_456 ?
Al3 Al9 Al6 106.5 6_565 5_566 ?
Cu4 Al9 Al6 132.4 . 5_566 ?
Cr3 Al9 Al6 54.7 . 5_566 ?
Al2 Al9 Al6 59.2 5_565 5_566 ?
Al13 Al9 Al6 105.1 1_456 5_566 ?
Cu1 Al9 Al6 105.1 1_456 5_566 ?
Al3 Al9 Al6 101.0 6_565 1_556 ?
Cu4 Al9 Al6 70.7 . 1_556 ?
Cr3 Al9 Al6 54.2 . 1_556 ?
Al2 Al9 Al6 112.9 5_565 1_556 ?
Al13 Al9 Al6 98.7 1_456 1_556 ?
Cu1 Al9 Al6 98.7 1_456 1_556 ?
Al6 Al9 Al6 65.6 5_566 1_556 ?
Al3 Al9 Al8 106.2 6_565 6_455 ?
Cu4 Al9 Al8 124.3 . 6_455 ?
Cr3 Al9 Al8 124.5 . 6_455 ?
Al2 Al9 Al8 62.6 5_565 6_455 ?
Al13 Al9 Al8 68.7 1_456 6_455 ?
Cu1 Al9 Al8 68.7 1_456 6_455 ?
Al6 Al9 Al8 85.9 5_566 6_455 ?
Al6 Al9 Al8 145.2 1_556 6_455 ?
Al3 Al9 Al4 94.2 6_565 6_455 ?
Cu4 Al9 Al4 65.7 . 6_455 ?
Cr3 Al9 Al4 154.1 . 6_455 ?
Al2 Al9 Al4 111.4 5_565 6_455 ?
Al13 Al9 Al4 54.1 1_456 6_455 ?
Cu1 Al9 Al4 54.1 1_456 6_455 ?
Al6 Al9 Al4 147.3 5_566 6_455 ?
Al6 Al9 Al4 135.6 1_556 6_455 ?
Al8 Al9 Al4 63.8 6_455 6_455 ?
Al3 Al9 Al2 56.0 6_565 . ?
Cu4 Al9 Al2 55.6 . . ?
Cr3 Al9 Al2 60.5 . . ?
Al2 Al9 Al2 112.0 5_565 . ?
Al13 Al9 Al2 118.6 1_456 . ?
Cu1 Al9 Al2 118.6 1_456 . ?
Al6 Al9 Al2 109.7 5_566 . ?
Al6 Al9 Al2 56.2 1_556 . ?
Al8 Al9 Al2 158.4 6_455 . ?
Al4 Al9 Al2 102.8 6_455 . ?
Al3 Al9 Cr1 61.7 6_565 6_455 ?
Cu4 Al9 Cr1 112.3 . 6_455 ?
Cr3 Al9 Cr1 110.8 . 6_455 ?
Al2 Al9 Cr1 59.3 5_565 6_455 ?
Al13 Al9 Cr1 97.8 1_456 6_455 ?
Cu1 Al9 Cr1 97.8 1_456 6_455 ?
Al6 Al9 Cr1 115.1 5_566 6_455 ?
Al6 Al9 Cr1 162.6 1_556 6_455 ?
Al8 Al9 Cr1 48.4 6_455 6_455 ?
Al4 Al9 Cr1 53.6 6_455 6_455 ?
Al2 Al9 Cr1 110.3 . 6_455 ?
Al13 Al10 Cu1 0.0 1_455 1_455 ?
Al13 Al10 Cu4 68.3 1_455 1_554 ?
Cu1 Al10 Cu4 68.3 1_455 1_554 ?
Al13 Al10 Al4 128.1 1_455 5_565 ?
Cu1 Al10 Al4 128.1 1_455 5_565 ?
Cu4 Al10 Al4 162.8 1_554 5_565 ?
Al13 Al10 Al12 61.6 1_455 1_455 ?
Cu1 Al10 Al12 61.6 1_455 1_455 ?
Cu4 Al10 Al12 129.2 1_554 1_455 ?
Al4 Al10 Al12 66.6 5_565 1_455 ?
Al13 Al10 Cu3 61.6 1_455 1_455 ?
Cu1 Al10 Cu3 61.6 1_455 1_455 ?
Cu4 Al10 Cu3 129.2 1_554 1_455 ?
Al4 Al10 Cu3 66.6 5_565 1_455 ?
Al12 Al10 Cu3 0.0 1_455 1_455 ?
Al13 Al10 Al1 123.4 1_455 5_665 ?
Cu1 Al10 Al1 123.4 1_455 5_665 ?
Cu4 Al10 Al1 55.7 1_554 5_665 ?
Al4 Al10 Al1 108.4 5_565 5_665 ?
Al12 Al10 Al1 175.0 1_455 5_665 ?
Cu3 Al10 Al1 175.0 1_455 5_665 ?
Al13 Al10 Cu3 140.6 1_455 5_665 ?
Cu1 Al10 Cu3 140.6 1_455 5_665 ?
Cu4 Al10 Cu3 106.5 1_554 5_665 ?
Al4 Al10 Cu3 58.3 5_565 5_665 ?
Al12 Al10 Cu3 106.6 1_455 5_665 ?
Cu3 Al10 Cu3 106.6 1_455 5_665 ?
Al1 Al10 Cu3 69.7 5_665 5_665 ?
Al13 Al10 Al12 140.6 1_455 5_665 ?
Cu1 Al10 Al12 140.6 1_455 5_665 ?
Cu4 Al10 Al12 106.5 1_554 5_665 ?
Al4 Al10 Al12 58.3 5_565 5_665 ?
Al12 Al10 Al12 106.6 1_455 5_665 ?
Cu3 Al10 Al12 106.6 1_455 5_665 ?
Al1 Al10 Al12 69.7 5_665 5_665 ?
Cu3 Al10 Al12 0.0 5_665 5_665 ?
Al13 Al10 Cr1 146.8 1_455 5_565 ?
Cu1 Al10 Cr1 146.8 1_455 5_565 ?
Cu4 Al10 Cr1 114.1 1_554 5_565 ?
Al4 Al10 Cr1 56.1 5_565 5_565 ?
Al12 Al10 Cr1 112.1 1_455 5_565 ?
Cu3 Al10 Cr1 112.1 1_455 5_565 ?
Al1 Al10 Cr1 63.9 5_665 5_565 ?
Cu3 Al10 Cr1 72.2 5_665 5_565 ?
Al12 Al10 Cr1 72.2 5_665 5_565 ?
Al13 Al10 Cu2 95.3 1_455 . ?
Cu1 Al10 Cu2 95.3 1_455 . ?
Cu4 Al10 Cu2 125.5 1_554 . ?
Al4 Al10 Cu2 54.6 5_565 . ?
Al12 Al10 Cu2 55.0 1_455 . ?
Cu3 Al10 Cu2 55.0 1_455 . ?
Al1 Al10 Cu2 122.3 5_665 . ?
Cu3 Al10 Cu2 54.5 5_665 . ?
Al12 Al10 Cu2 54.5 5_665 . ?
Cr1 Al10 Cu2 107.0 5_565 . ?
Al13 Al10 Al5 95.9 1_455 3_665 ?
Cu1 Al10 Al5 95.9 1_455 3_665 ?
Cu4 Al10 Al5 114.1 1_554 3_665 ?
Al4 Al10 Al5 72.3 5_565 3_665 ?
Al12 Al10 Al5 79.8 1_455 3_665 ?
Cu3 Al10 Al5 79.8 1_455 3_665 ?
Al1 Al10 Al5 99.1 5_665 3_665 ?
Cu3 Al10 Al5 119.9 5_665 3_665 ?
Al12 Al10 Al5 119.9 5_665 3_665 ?
Cr1 Al10 Al5 51.8 5_565 3_665 ?
Cu2 Al10 Al5 119.3 . 3_665 ?
Cu4 Al11 Cu4 116.6 3 . ?
Cu4 Al11 Cu4 116.6 3 5 ?
Cu4 Al11 Cu4 116.6 . 5 ?
Cu4 Al11 Al13 173.9 3 5_666 ?
Cu4 Al11 Al13 65.5 . 5_666 ?
Cu4 Al11 Al13 65.3 5 5_666 ?
Cu4 Al11 Cu1 173.9 3 5_666 ?
Cu4 Al11 Cu1 65.5 . 5_666 ?
Cu4 Al11 Cu1 65.3 5 5_666 ?
Al13 Al11 Cu1 0.0 5_666 5_666 ?
Cu4 Al11 Cu1 65.3 3 3_546 ?
Cu4 Al11 Cu1 173.9 . 3_546 ?
Cu4 Al11 Cu1 65.5 5 3_546 ?
Al13 Al11 Cu1 112.0 5_666 3_546 ?
Cu1 Al11 Cu1 112.0 5_666 3_546 ?
Cu4 Al11 Al13 65.3 3 3_546 ?
Cu4 Al11 Al13 173.9 . 3_546 ?
Cu4 Al11 Al13 65.5 5 3_546 ?
Al13 Al11 Al13 112.0 5_666 3_546 ?
Cu1 Al11 Al13 112.0 5_666 3_546 ?
Cu1 Al11 Al13 0.0 3_546 3_546 ?
Cu4 Al11 Al13 65.5 3 1_456 ?
Cu4 Al11 Al13 65.3 . 1_456 ?
Cu4 Al11 Al13 173.9 5 1_456 ?
Al13 Al11 Al13 112.0 5_666 1_456 ?
Cu1 Al11 Al13 112.0 5_666 1_456 ?
Cu1 Al11 Al13 112.0 3_546 1_456 ?
Al13 Al11 Al13 112.0 3_546 1_456 ?
Cu4 Al11 Cu1 65.5 3 1_456 ?
Cu4 Al11 Cu1 65.3 . 1_456 ?
Cu4 Al11 Cu1 173.9 5 1_456 ?
Al13 Al11 Cu1 112.0 5_666 1_456 ?
Cu1 Al11 Cu1 112.0 5_666 1_456 ?
Cu1 Al11 Cu1 112.0 3_546 1_456 ?
Al13 Al11 Cu1 112.0 3_546 1_456 ?
Al13 Al11 Cu1 0.0 1_456 1_456 ?
Cu4 Al11 Cu2 79.2 3 2 ?
Cu4 Al11 Cu2 79.2 . 2 ?
Cu4 Al11 Cu2 79.2 5 2 ?
Al13 Al11 Cu2 106.8 5_666 2 ?
Cu1 Al11 Cu2 106.8 5_666 2 ?
Cu1 Al11 Cu2 106.8 3_546 2 ?
Al13 Al11 Cu2 106.8 3_546 2 ?
Al13 Al11 Cu2 106.8 1_456 2 ?
Cu1 Al11 Cu2 106.8 1_456 2 ?
Cu4 Al11 Al4 131.9 3 4_665 ?
Cu4 Al11 Al4 54.2 . 4_665 ?
Cu4 Al11 Al4 65.3 5 4_665 ?
Al13 Al11 Al4 54.1 5_666 4_665 ?
Cu1 Al11 Al4 54.1 5_666 4_665 ?
Cu1 Al11 Al4 129.5 3_546 4_665 ?
Al13 Al11 Al4 129.5 3_546 4_665 ?
Al13 Al11 Al4 118.1 1_456 4_665 ?
Cu1 Al11 Al4 118.1 1_456 4_665 ?
Cu2 Al11 Al4 53.1 2 4_665 ?
Cu4 Al11 Al4 65.3 3 2_545 ?
Cu4 Al11 Al4 131.9 . 2_545 ?
Cu4 Al11 Al4 54.2 5 2_545 ?
Al13 Al11 Al4 118.1 5_666 2_545 ?
Cu1 Al11 Al4 118.1 5_666 2_545 ?
Cu1 Al11 Al4 54.1 3_546 2_545 ?
Al13 Al11 Al4 54.1 3_546 2_545 ?
Al13 Al11 Al4 129.5 1_456 2_545 ?
Cu1 Al11 Al4 129.5 1_456 2_545 ?
Cu2 Al11 Al4 53.1 2 2_545 ?
Al4 Al11 Al4 87.7 4_665 2_545 ?

loop_
_geom_bond_atom_site_label_1
_geom_bond_atom_site_label_2
_geom_bond_distance
_geom_bond_site_symmetry_2
_geom_bond_publ_flag
Cr1 Al8 2.2976 . ?
Cr1 Al5 2.4454 5_565 ?
Cr1 Al4 2.5363 . ?
Cr1 Al5 2.5389 . ?
Cr1 Al2 2.7046 6_564 ?
Cr1 Al3 2.7327 1_565 ?
Cr1 Al10 2.7467 3_665 ?
Cr1 Al7 2.7483 1_565 ?
Cr1 Al6 2.7899 3_665 ?
Cr1 Al9 2.8464 2_664 ?
Cr1 Al1 2.8911 1_565 ?
Cr2 Al8 2.6657 . ?
Cr2 Al8 2.6657 3_665 ?
Cr2 Al8 2.6657 5_565 ?
Cr2 Al3 2.7781 4_665 ?
Cr2 Al3 2.7781 6_565 ?
Cr2 Al3 2.7780 2 ?
Cr2 Al1 2.8394 4_665 ?
Cr2 Al1 2.8394 6_565 ?
Cr2 Al1 2.8394 2 ?
Cr2 Al7 2.8885 6_565 ?
Cr2 Al7 2.8885 4_665 ?
Cr2 Al7 2.8885 2 ?
Cr3 Al6 2.4143 5_566 ?
Cr3 Al6 2.4143 3_666 ?
Cr3 Al6 2.4143 1_556 ?
Cr3 Al3 2.5006 4_665 ?
Cr3 Al3 2.5006 6_565 ?
Cr3 Al3 2.5006 2 ?
Cr3 Al9 2.5296 5_565 ?
Cr3 Al9 2.5296 . ?
Cr3 Al9 2.5296 3_665 ?
Cr3 Al2 2.7101 5_565 ?
Cr3 Al2 2.7101 3_665 ?
Cr3 Al2 2.7101 . ?
Cu1 Al10 2.2869 1_655 ?
Cu1 Al4 2.4678 6_554 ?
Cu1 Al7 2.5077 3_655 ?
Cu1 Al11 2.5577 1_654 ?
Cu1 Cu3 2.5663 . ?
Cu1 Al12 2.5663 . ?
Cu1 Al1 2.6293 . ?
Cu1 Al9 2.6383 1_654 ?
Cu1 Cu4 2.7138 1_654 ?
Cu1 Cu4 2.7204 3_654 ?
Al13 Al10 2.2869 1_655 ?
Al13 Al4 2.4678 6_554 ?
Al13 Al7 2.5077 3_655 ?
Al13 Al11 2.5577 1_654 ?
Al13 Cu3 2.5663 . ?
Al13 Al12 2.5663 . ?
Al13 Al1 2.6293 . ?
Al13 Al9 2.6383 1_654 ?
Al13 Cu4 2.7138 1_654 ?
Al13 Cu4 2.7204 3_654 ?
Cu2 Al4 2.4958 1_445 ?
Cu2 Al4 2.4958 5_565 ?
Cu2 Al4 2.4958 3_655 ?
Cu2 Al12 2.5334 5_665 ?
Cu2 Cu3 2.5334 5_665 ?
Cu2 Cu3 2.5334 3_545 ?
Cu2 Al12 2.5334 3_545 ?
Cu2 Cu3 2.5335 1_455 ?
Cu2 Al12 2.5335 1_455 ?
Cu2 Al11 2.7415 2_554 ?
Cu2 Al10 2.7943 . ?
Cu2 Al10 2.7943 3 ?
Cu3 Cu2 2.5334 1_655 ?
Cu3 Al3 2.5936 . ?
Cu3 Al4 2.6197 1_545 ?
Cu3 Al7 2.6226 3_655 ?
Cu3 Al10 2.6841 1_655 ?
Cu3 Cu4 2.6863 2_654 ?
Cu3 Al10 2.7342 3_655 ?
Cu3 Al2 2.7720 2_654 ?
Cu3 Al4 2.9261 5_665 ?
Al12 Cu2 2.5334 1_655 ?
Al12 Al3 2.5936 . ?
Al12 Al4 2.6197 1_545 ?
Al12 Al7 2.6226 3_655 ?
Al12 Al10 2.6841 1_655 ?
Al12 Cu4 2.6863 2_654 ?
Al12 Al10 2.7342 3_655 ?
Al12 Al2 2.7720 2_654 ?
Al12 Al4 2.9261 5_665 ?
Cu4 Al4 2.4374 4_665 ?
Cu4 Al1 2.4569 5_666 ?
Cu4 Al11 2.4687 . ?
Cu4 Al2 2.5044 . ?
Cu4 Al9 2.5139 . ?
Cu4 Al10 2.5319 1_556 ?
Cu4 Al12 2.6863 6_565 ?
Cu4 Cu3 2.6863 6_565 ?
Cu4 Al13 2.7137 1_456 ?
Cu4 Cu1 2.7137 1_456 ?
Cu4 Al13 2.7204 5_666 ?
Cu4 Cu1 2.7204 5_666 ?
Al1 Cu4 2.4570 3_654 ?
Al1 Al6 2.5454 3_655 ?
Al1 Al7 2.6602 . ?
Al1 Al10 2.7155 3_655 ?
Al1 Cr2 2.8393 2_654 ?
Al1 Cr1 2.8910 1_545 ?
Al1 Al8 2.8971 4_664 ?
Al1 Al3 2.9293 . ?
Al2 Al3 2.4961 6_565 ?
Al2 Al9 2.6026 3_665 ?
Al2 Al6 2.6278 1_556 ?
Al2 Al3 2.6902 2 ?
Al2 Cr1 2.7047 2_655 ?
Al2 Al12 2.7721 6_565 ?
Al2 Cu3 2.7721 6_565 ?
Al2 Al8 2.7874 2_655 ?
Al2 Al7 2.8133 2 ?
Al2 Al9 2.8260 . ?
Al3 Al9 2.4424 2_654 ?
Al3 Al3 2.4913 5_665 ?
Al3 Al3 2.4913 3_655 ?
Al3 Al2 2.4961 2_654 ?
Al3 Cr3 2.5006 2_654 ?
Al3 Al2 2.6902 6_554 ?
Al3 Cr1 2.7327 1_545 ?
Al3 Al7 2.7557 3_655 ?
Al3 Cr2 2.7781 2_654 ?
Al3 Al7 2.9241 . ?
Al4 Cu4 2.4374 4_664 ?
Al4 Al13 2.4678 2 ?
Al4 Cu1 2.4678 2 ?
Al4 Cu2 2.4958 1_665 ?
Al4 Al12 2.6197 1_565 ?
Al4 Cu3 2.6197 1_565 ?
Al4 Al10 2.6438 3_665 ?
Al4 Al9 2.7778 2_664 ?
Al4 Al11 2.8373 2_664 ?
Al4 Cu4 2.8780 2_664 ?
Al4 Al8 2.9258 . ?
Al5 Cr1 2.4454 3_665 ?
Al5 Al7 2.6650 1_565 ?
Al5 Al6 2.6784 5_565 ?
Al5 Al6 2.7139 3_665 ?
Al5 Al10 2.8523 5_565 ?
Al5 Al5 2.8788 5_565 ?
Al5 Al5 2.8788 3_665 ?
Al6 Cr3 2.4143 1_554 ?
Al6 Al1 2.5454 5_665 ?
Al6 Al2 2.6278 1_554 ?
Al6 Al5 2.6784 3_665 ?
Al6 Al5 2.7139 5_565 ?
Al6 Al9 2.7167 3_664 ?
Al6 Al9 2.7516 1_554 ?
Al6 Cr1 2.7899 5_565 ?
Al6 Al7 2.8723 5_665 ?
Al6 Al6 2.9614 5_565 ?
Al6 Al6 2.9614 3_665 ?
Al7 Al13 2.5077 5_665 ?
Al7 Cu1 2.5077 5_665 ?
Al7 Al12 2.6226 5_665 ?
Al7 Cu3 2.6226 5_665 ?
Al7 Al5 2.6650 1_545 ?
Al7 Cr1 2.7482 1_545 ?
Al7 Al3 2.7557 5_665 ?
Al7 Al2 2.8133 6_554 ?
Al7 Al6 2.8723 3_655 ?
Al7 Cr2 2.8885 2_654 ?
Al8 Al9 2.7598 2_664 ?
Al8 Al2 2.7873 6_564 ?
Al8 Al1 2.8971 4_665 ?
Al8 Al7 2.9248 4_665 ?
Al9 Al3 2.4424 6_565 ?
Al9 Al2 2.6027 5_565 ?
Al9 Al13 2.6384 1_456 ?
Al9 Cu1 2.6384 1_456 ?
Al9 Al6 2.7167 5_566 ?
Al9 Al6 2.7516 1_556 ?
Al9 Al8 2.7598 6_455 ?
Al9 Al4 2.7778 6_455 ?
Al9 Cr1 2.8463 6_455 ?
Al10 Al13 2.2869 1_455 ?
Al10 Cu1 2.2869 1_455 ?
Al10 Cu4 2.5319 1_554 ?
Al10 Al4 2.6438 5_565 ?
Al10 Al12 2.6842 1_455 ?
Al10 Cu3 2.6842 1_455 ?
Al10 Al1 2.7156 5_665 ?
Al10 Cu3 2.7341 5_665 ?
Al10 Al12 2.7341 5_665 ?
Al10 Cr1 2.7467 5_565 ?
Al10 Al5 2.8524 3_665 ?
Al11 Cu4 2.4687 3 ?
Al11 Cu4 2.4688 5 ?
Al11 Al13 2.5577 5_666 ?
Al11 Cu1 2.5577 5_666 ?
Al11 Cu1 2.5577 3_546 ?
Al11 Al13 2.5577 3_546 ?
Al11 Al13 2.5577 1_456 ?
Al11 Cu1 2.5577 1_456 ?
Al11 Cu2 2.7415 2 ?
Al11 Al4 2.8373 4_665 ?
Al11 Al4 2.8373 2_545 ?
